data_7127468
loop_
_publ_author_name
'Wang, Wenyan'
'Izarova, Natalya V.'
'van Leusen, Jan'
'K\"ogerler, Paul'

_publ_section_title
;
 Polyoxometalates with separate lacuna sites.
;
_journal_issue 94
_journal_name_full 'Chemical communications (Cambridge, England)'
_journal_page_first 14857
_journal_page_last 14860
_journal_paper_doi 10.1039/d0cc05791f
_journal_volume 56
_journal_year 2020
_chemical_formula_sum 'C24 H128 Cs7.5 K0.5 O178 P8 W32 Y4'
_chemical_formula_weight 10768.23
_space_group_crystal_system triclinic
_space_group_IT_number 2
_space_group_name_Hall '-P 1'
_space_group_name_H-M_alt 'P -1'
_atom_sites_solution_hydrogens geom
_audit_creation_method SHELXL-2018/3
_audit_update_record
;
2020-11-02 deposited with the CCDC.	2020-11-04 downloaded from the CCDC.
;
_cell_angle_alpha 73.56(3)
_cell_angle_beta 86.69(3)
_cell_angle_gamma 79.61(3)
_cell_formula_units_Z 1
_cell_length_a 12.902(3)
_cell_length_b 14.649(3)
_cell_length_c 24.956(5)
_cell_measurement_reflns_used 5323
_cell_measurement_temperature 100(2)
_cell_measurement_theta_max 24.95
_cell_measurement_theta_min 1.60
_cell_volume 4449.6(18)
_computing_cell_refinement
;
X-Area Recipe 1.33.0.0 (STOE, 2015)
;
_computing_data_collection
;
X-Area Pilatus3_SV 1.31.131.0 (STOE, 2017)
;
_computing_data_reduction
;
X-Area Integrate 1.71.0.0 (STOE, 2016)
X-Area X-Red32 1.63.2.0 (STOE, 2017) 
;
_computing_molecular_graphics 'Diamond Version 3.2k'
_computing_publication_material 'Diamond Version 3.2k'
_computing_structure_refinement 'SHELXL-2018/3 (Sheldrick, 2018)'
_computing_structure_solution 'SHELXT 2018/2 (Sheldrick, 2018)'
_diffrn_ambient_temperature 100(2)
_diffrn_detector_area_resol_mean 5.81
_diffrn_measured_fraction_theta_full 0.999
_diffrn_measured_fraction_theta_max 0.999
_diffrn_measurement_device_type 'STOE STADIVARI'
_diffrn_measurement_method 'rotation method, \w scans'
_diffrn_radiation_type MoK\a
_diffrn_radiation_wavelength 0.71073
_diffrn_reflns_av_R_equivalents 0.1635
_diffrn_reflns_av_unetI/netI 0.1250
_diffrn_reflns_Laue_measured_fraction_full 0.999
_diffrn_reflns_Laue_measured_fraction_max 0.999
_diffrn_reflns_limit_h_max 15
_diffrn_reflns_limit_h_min -15
_diffrn_reflns_limit_k_max 17
_diffrn_reflns_limit_k_min -17
_diffrn_reflns_limit_l_max 29
_diffrn_reflns_limit_l_min -28
_diffrn_reflns_number 90921
_diffrn_reflns_point_group_measured_fraction_full 0.999
_diffrn_reflns_point_group_measured_fraction_max 0.999
_diffrn_reflns_theta_full 25.027
_diffrn_reflns_theta_max 25.027
_diffrn_reflns_theta_min 2.317
_diffrn_source 'Genix Mo'
_exptl_absorpt_coefficient_mu 23.592
_exptl_absorpt_correction_T_max 0.4149
_exptl_absorpt_correction_T_min 0.0898
_exptl_absorpt_correction_type integration
_exptl_absorpt_process_details
;
STOE X-Red32, absorption correction by Gaussian integration.
Afterwards scaling of reflection intensities was performed 
within STOE LANA.
;
_exptl_crystal_colour colorless
_exptl_crystal_density_diffrn 4.019
_exptl_crystal_density_method 'not measured'
_exptl_crystal_description plate
_exptl_crystal_F_000 4762
_exptl_crystal_size_max 0.200
_exptl_crystal_size_mid 0.105
_exptl_crystal_size_min 0.030
_refine_diff_density_max 3.123
_refine_diff_density_min -3.355
_refine_diff_density_rms 0.583
_refine_ls_extinction_method none
_refine_ls_goodness_of_fit_ref 1.014
_refine_ls_hydrogen_treatment constr
_refine_ls_matrix_type full
_refine_ls_number_parameters 655
_refine_ls_number_reflns 15715
_refine_ls_number_restraints 42
_refine_ls_restrained_S_all 1.014
_refine_ls_R_factor_all 0.1434
_refine_ls_R_factor_gt 0.0815
_refine_ls_shift/su_max 0.000
_refine_ls_shift/su_mean 0.000
_refine_ls_structure_factor_coef Fsqd
_refine_ls_weighting_details 'w=1/[\s^2^(Fo^2^)+(0.1093P)^2^] where P=(Fo^2^+2Fc^2^)/3'
_refine_ls_weighting_scheme calc
_refine_ls_wR_factor_gt 0.1959
_refine_ls_wR_factor_ref 0.2201
_reflns_Friedel_coverage 0.000
_reflns_number_gt 8347
_reflns_number_total 15715
_reflns_threshold_expression 'I > 2\s(I)'
_cod_data_source_file d0cc05791f2.cif
_cod_data_source_block y_a_sq
_cod_original_cell_volume 4449.3(17)
_cod_original_formula_sum 'C24 H128 Cs7.50 K0.50 O178 P8 W32 Y4'
_cod_database_code 7127468
_shelx_shelxl_version_number 2018/3
_shelx_space_group_comment
;
The symmetry employed for this shelxl refinement is uniquely defined
by the following loop, which should always be used as a source of
symmetry information in preference to the above space-group names.
They are only intended as comments.
;
_shelx_estimated_absorpt_t_min 0.088
_shelx_estimated_absorpt_t_max 0.538

loop_
_space_group_symop_operation_xyz
'x, y, z'
'-x, -y, -z'

loop_
_atom_site_label
_atom_site_type_symbol
_atom_site_fract_x
_atom_site_fract_y
_atom_site_fract_z
_atom_site_U_iso_or_equiv
_atom_site_adp_type
_atom_site_occupancy
_atom_site_site_symmetry_order
_atom_site_calc_flag
_atom_site_refinement_flags_posn
_atom_site_refinement_flags_adp
_atom_site_refinement_flags_occupancy
_atom_site_disorder_assembly
_atom_site_disorder_group
Y1 Y -0.6053(3) -0.8027(2) 0.52768(11) 0.0388(8) Uani 1 1 d . . . . .
Y2 Y -0.3441(3) -1.0770(2) 0.08702(12) 0.0533(11) Uani 1 1 d . . . . .
W1 W -0.75362(12) -0.56501(9) 0.43772(5) 0.0393(4) Uani 1 1 d . . . . .
W2 W -0.89318(12) -0.74087(9) 0.48498(5) 0.0397(4) Uani 1 1 d . . . . .
W3 W -0.47380(12) -0.77730(9) 0.37624(5) 0.0349(3) Uani 1 1 d . . . . .
W4 W -0.59373(12) -0.55494(9) 0.30729(5) 0.0361(3) Uani 1 1 d . . . . .
W5 W -0.87862(12) -0.50449(9) 0.29634(5) 0.0388(4) Uani 1 1 d . . . . .
W6 W -1.01902(12) -0.68058(10) 0.34383(5) 0.0410(4) Uani 1 1 d . . . . .
W7 W -0.88567(12) -0.92505(9) 0.40691(5) 0.0383(4) Uani 1 1 d . . . . .
W8 W -0.62483(12) -0.96715(9) 0.42610(5) 0.0343(3) Uani 1 1 d . . . . .
W9 W -0.43881(12) -0.83038(9) 0.23230(5) 0.0345(3) Uani 1 1 d . . . . .
W10 W -0.55933(12) -0.60786(8) 0.16801(5) 0.0342(3) Uani 1 1 d . . . . .
W11 W -0.84851(12) -0.55776(9) 0.15612(5) 0.0371(3) Uani 1 1 d . . . . .
W12 W -0.98933(12) -0.73416(10) 0.20366(5) 0.0408(4) Uani 1 1 d . . . . .
W13 W -0.85440(13) -0.98442(9) 0.26921(5) 0.0397(4) Uani 1 1 d . . . . .
W14 W -0.59404(12) -1.02886(9) 0.28396(5) 0.0374(4) Uani 1 1 d . . . . .
W15 W -0.68368(12) -0.69975(9) 0.07037(5) 0.0389(4) Uani 1 1 d . . . . .
W16 W -0.82584(13) -0.87594(10) 0.11820(5) 0.0449(4) Uani 1 1 d . . . . .
P1 P -0.7455(7) -0.7330(5) 0.3632(3) 0.0303(19) Uani 1 1 d . . . . .
P2 P -0.7117(7) -0.7943(5) 0.2101(3) 0.031(2) Uani 1 1 d . . . . .
P3 P -0.4467(8) -0.8318(6) 0.0931(3) 0.043(2) Uani 1 1 d . . . . .
P4 P -0.6123(9) -1.0480(6) 0.1465(3) 0.045(3) Uani 1 1 d . . . . .
C31 C -0.3738(17) -0.7301(14) 0.0652(8) 0.037(7) Uiso 1 1 d G . . . .
C32 C -0.2847(19) -0.7234(14) 0.0916(7) 0.051(9) Uiso 1 1 d G . . . .
H32A H -0.264007 -0.767882 0.126676 0.062 Uiso 1 1 calc R U . A 1
C33 C -0.2259(16) -0.6515(17) 0.0668(9) 0.075(12) Uiso 1 1 d G . . . .
H33A H -0.165050 -0.646851 0.084939 0.089 Uiso 1 1 calc R U . . .
C34 C -0.256(2) -0.5863(15) 0.0156(9) 0.067(11) Uiso 1 1 d G . . . .
H34A H -0.216031 -0.537175 -0.001362 0.080 Uiso 1 1 calc R U . . .
C35 C -0.345(2) -0.5931(15) -0.0109(7) 0.067(11) Uiso 1 1 d G . . . .
H35A H -0.365970 -0.548530 -0.045928 0.081 Uiso 1 1 calc R U . . .
C36 C -0.4041(17) -0.6650(17) 0.0139(9) 0.073(12) Uiso 1 1 d G . . . .
H36A H -0.464928 -0.669560 -0.004192 0.088 Uiso 1 1 calc R U . . .
C41 C -0.675(2) -1.1536(16) 0.1597(10) 0.045(8) Uiso 1 1 d G . . B 1
C43 C -0.6084(18) -1.237(2) 0.1560(13) 0.058(17) Uiso 0.574(8) 1 d G . P B 1
H43A H -0.535224 -1.237033 0.149452 0.070 Uiso 0.574(8) 1 calc R U P B 1
C42 C -0.649(2) -1.3216(17) 0.1619(13) 0.08(2) Uiso 0.574(8) 1 d G . P B 1
H42A H -0.602908 -1.378816 0.159375 0.095 Uiso 0.574(8) 1 calc R U P B 1
C44 C -0.756(2) -1.3221(15) 0.1715(9) 0.046(8) Uiso 1 1 d G . . B 1
H44A H -0.783248 -1.379631 0.175559 0.055 Uiso 0.574(8) 1 calc R U P B 1
C45 C -0.8227(18) -1.2383(19) 0.1753(11) 0.023(10) Uiso 0.574(8) 1 d G . P B 1
H45A H -0.895905 -1.238663 0.181821 0.027 Uiso 0.574(8) 1 calc R U P B 1
C46 C -0.782(2) -1.1541(15) 0.1694(12) 0.063(18) Uiso 0.574(8) 1 d G . P B 1
H46A H -0.828222 -1.096879 0.171898 0.076 Uiso 0.574(8) 1 calc R U P B 1
Cs4 Cs -0.1103(9) -0.9529(7) 0.1737(4) 0.054(2) Uani 0.230(3) 1 d . U P B 1
Cs4A Cs -0.9593(12) -1.1368(10) 0.1691(5) 0.054(2) Uani 0.170(3) 1 d . U P B 2
Cs7 Cs -0.431(2) -1.2889(17) 0.2529(9) 0.044(6) Uani 0.0851(16) 1 d . U P B 2
O11Y O -0.4627(19) -0.7306(15) 0.5438(8) 0.051(6) Uiso 1 1 d . . . . .
O12Y O -0.6445(18) -0.9397(14) 0.5989(8) 0.044(5) Uiso 1 1 d . . . . .
O13Y O -0.648(2) -0.7547(15) 0.6113(8) 0.054(6) Uiso 1 1 d . . . . .
O21Y O -0.3383(19) -1.2351(15) 0.1476(8) 0.051(6) Uiso 1 1 d . . . . .
O22Y O -0.345(2) -1.0657(17) 0.1825(9) 0.067(7) Uiso 1 1 d . . . . .
O23Y O -0.229(2) -1.1933(16) 0.0479(9) 0.059(6) Uiso 1 1 d . . . . .
O24Y O -0.181(3) -1.050(3) 0.1010(13) 0.047(8) Uiso 0.69(4) 1 d . . P B 1
O24L O -0.145(6) -1.115(5) 0.122(3) 0.047(8) Uiso 0.31(4) 1 d . . P B 2
O25Y O -0.453(3) -1.123(2) 0.0269(11) 0.042(7) Uiso 0.69(3) 1 d . . P B 1
O26Y O -0.319(3) -0.984(2) -0.0053(11) 0.043(9) Uiso 0.69(3) 1 d . . P B 1
O25L O -0.399(6) -1.069(5) 0.001(3) 0.042(7) Uiso 0.31(3) 1 d . . P B 1
O1T O -0.7697(19) -0.4529(15) 0.4509(8) 0.048(6) Uiso 1 1 d . . . . .
O2T O -0.9982(18) -0.7503(14) 0.5289(8) 0.042(5) Uiso 1 1 d . . . . .
O3T O -0.344(2) -0.8152(15) 0.3910(8) 0.052(6) Uiso 1 1 d . . . . .
O4T O -0.5422(17) -0.4549(13) 0.2929(7) 0.035(5) Uiso 1 1 d . . . . .
O5T O -0.9276(17) -0.3850(13) 0.2729(7) 0.038(5) Uiso 1 1 d . . . . .
O6T O -1.1479(19) -0.6725(14) 0.3509(8) 0.045(5) Uiso 1 1 d . . . . .
O7T O -0.9696(18) -0.9973(14) 0.4390(8) 0.040(5) Uiso 1 1 d . . . . .
O8T O -0.5482(17) -1.0730(13) 0.4573(7) 0.036(5) Uiso 1 1 d . . . . .
O9T O -0.3134(19) -0.8768(15) 0.2339(8) 0.048(6) Uiso 1 1 d . . . . .
O10T O -0.5047(18) -0.5145(14) 0.1302(7) 0.040(5) Uiso 1 1 d . . . . .
O1P1 O -0.7619(18) -0.7095(14) 0.4192(8) 0.044(5) Uiso 1 1 d . . . . .
O1Y1 O -0.6697(17) -0.6359(13) 0.4905(7) 0.038(5) Uiso 1 1 d . . . . .
O11T O -0.8864(17) -0.4496(14) 0.1103(7) 0.039(5) Uiso 1 1 d . . . . .
O1P2 O -0.6113(17) -0.7578(13) 0.2165(7) 0.036(5) Uiso 1 1 d . . . . .
O12T O -1.1123(18) -0.7367(14) 0.1883(7) 0.040(5) Uiso 1 1 d . . . . .
O12 O -0.880(2) -0.6063(16) 0.4768(8) 0.056(6) Uiso 1 1 d . . . . .
O13T O -0.9381(18) -1.0645(14) 0.2755(8) 0.041(5) Uiso 1 1 d . . . . .
O1P3 O -0.4606(19) -0.8529(15) 0.1565(8) 0.049(6) Uiso 1 1 d . . . . .
O14 O -0.6504(17) -0.5523(13) 0.3795(7) 0.034(5) Uiso 1 1 d . . . . .
O1P4 O -0.5944(17) -1.0223(14) 0.2014(7) 0.040(5) Uiso 1 1 d . . . . .
O14T O -0.5137(18) -1.1341(14) 0.3015(7) 0.041(5) Uiso 1 1 d . . . . .
O15T O -0.6770(17) -0.6344(14) 0.0038(7) 0.039(5) Uiso 1 1 d . . . . .
O15 O -0.855(2) -0.5178(16) 0.3700(8) 0.054(6) Uiso 1 1 d . . . . .
O16T O -0.896(2) -0.9203(16) 0.0810(9) 0.060(7) Uiso 1 1 d . . . . .
O2P1 O -0.6420(16) -0.7060(12) 0.3374(7) 0.030(4) Uiso 1 1 d . . . . .
O2Y1 O -0.7875(17) -0.7874(13) 0.5314(7) 0.039(5) Uiso 1 1 d . . . . .
O2P2 O -0.8117(18) -0.7200(14) 0.2120(8) 0.043(5) Uiso 1 1 d . . . . .
O2P3 O -0.5546(18) -0.8030(14) 0.0669(8) 0.039(5) Uiso 1 1 d . . . . .
O2P4 O -0.6890(18) -0.9683(14) 0.1085(8) 0.040(5) Uiso 1 1 d . . . . .
O26 O -0.9873(18) -0.6829(14) 0.4128(8) 0.045(5) Uiso 1 1 d . . . . .
O27 O -0.8897(18) -0.8526(14) 0.4599(8) 0.045(5) Uiso 1 1 d . . . . .
O3P1 O -0.8393(17) -0.6745(13) 0.3260(7) 0.033(5) Uiso 1 1 d . . . . .
O3Y1 O -0.5266(16) -0.7632(13) 0.4392(7) 0.032(5) Uiso 1 1 d . . . . .
O3P2 O -0.7188(16) -0.8882(13) 0.2529(7) 0.033(5) Uiso 1 1 d . . . . .
O3P3 O -0.3869(19) -0.9152(15) 0.0755(8) 0.045(5) Uiso 1 1 d . . . . .
O34 O -0.4735(18) -0.6446(14) 0.3408(7) 0.040(5) Uiso 1 1 d . . . . .
O3P4 O -0.5174(19) -1.0601(15) 0.1143(8) 0.049(6) Uiso 1 1 d . . . . .
O38 O -0.5282(18) -0.8946(14) 0.3855(8) 0.044(5) Uiso 1 1 d . . . . .
O39 O -0.4506(18) -0.7924(14) 0.2931(7) 0.040(5) Uiso 1 1 d . . . . .
O4P1 O -0.7481(17) -0.8398(13) 0.3745(7) 0.037(5) Uiso 1 1 d . . . . .
O4P2 O -0.7046(17) -0.8117(13) 0.1509(7) 0.037(5) Uiso 1 1 d . . . . .
O45 O -0.7332(18) -0.5151(14) 0.2799(7) 0.041(5) Uiso 1 1 d . . . . .
O56 O -1.0107(18) -0.5449(14) 0.3099(8) 0.043(5) Uiso 1 1 d . . . . .
O67 O -0.9680(18) -0.8164(14) 0.3630(8) 0.044(5) Uiso 1 1 d . . . . .
O78 O -0.7624(18) -1.0093(14) 0.4363(8) 0.045(5) Uiso 1 1 d . . . . .
O8Y1 O -0.6378(18) -0.9094(14) 0.4782(7) 0.039(5) Uiso 1 1 d . . . . .
O101 O -0.7034(18) -0.5575(14) 0.1660(8) 0.040(5) Uiso 1 1 d . . . . .
O105 O -0.5898(18) -0.6568(14) 0.1075(8) 0.043(5) Uiso 1 1 d . . . . .
O112 O -0.9675(19) -0.6125(15) 0.1536(8) 0.047(6) Uiso 1 1 d . . . . .
O115 O -0.7872(18) -0.6278(14) 0.0974(8) 0.042(5) Uiso 1 1 d . . . . .
O123 O -0.946(2) -0.8607(15) 0.2472(8) 0.052(6) Uiso 1 1 d . . . . .
O126 O -0.9210(18) -0.7894(14) 0.1409(8) 0.041(5) Uiso 1 1 d . . . . .
O134 O -0.7266(19) -1.0707(15) 0.2831(8) 0.048(6) Uiso 1 1 d . . . . .
O136 O -0.8316(18) -0.9608(14) 0.1897(8) 0.043(5) Uiso 1 1 d . . . . .
O156 O -0.772(2) -0.7860(16) 0.0560(9) 0.058(6) Uiso 1 1 d . . . . .
O410 O -0.557(2) -0.5886(15) 0.2410(8) 0.053(6) Uiso 1 1 d . . . . .
O511 O -0.8861(19) -0.5317(14) 0.2223(8) 0.046(6) Uiso 1 1 d . . . . .
O612 O -1.0115(17) -0.6882(14) 0.2622(7) 0.039(5) Uiso 1 1 d . . . . .
O713 O -0.8598(19) -0.9726(15) 0.3428(8) 0.047(6) Uiso 1 1 d . . . . .
O814 O -0.6206(17) -1.0093(13) 0.3488(7) 0.038(5) Uiso 1 1 d . . . . .
O910 O -0.4364(17) -0.7020(13) 0.1869(7) 0.037(5) Uiso 1 1 d . . . . .
O914 O -0.5018(18) -0.9443(14) 0.2604(8) 0.044(5) Uiso 1 1 d . . . . .
Cs1 Cs -0.9219(3) -0.28143(18) 0.36313(9) 0.0575(9) Uani 0.877(4) 1 d . . P C 1
Cs1A Cs -0.9388(18) -0.5502(13) 0.5735(7) 0.0575(9) Uani 0.123(4) 1 d . . P C 2
Cs2 Cs -0.2868(2) -0.6191(2) 0.24846(11) 0.0506(7) Uani 0.8 1 d . . P C .
Cs3 Cs -1.1720(4) -0.8231(4) 0.47159(14) 0.0590(11) Uani 0.791(10) 1 d . U P C 1
Cs3A Cs -1.2144(16) -0.7841(13) 0.4779(6) 0.0590(11) Uani 0.209(10) 1 d . U P C 2
Cs5 Cs -0.9569(17) -0.2536(14) 0.0178(7) 0.037(5) Uani 0.1 1 d . . P . .
Cs6 Cs -0.458(2) -0.5068(17) 0.4462(9) 0.057(6) Uani 0.1 1 d . U P C .
K1 K -0.336(3) -1.404(2) 0.1201(11) 0.044(7) Uani 0.25 1 d . U P B .
O1W O -0.266(2) -0.8074(18) 0.5928(10) 0.047(7) Uiso 0.8 1 d . . P . .
O2W O -1.157(3) -0.866(3) 0.3112(13) 0.040(9) Uiso 0.6 1 d . . P . .
O3W O -1.188(3) -0.986(2) 0.4341(13) 0.054(9) Uiso 0.65 1 d . . P . .
O4W O -0.702(3) -1.283(2) 0.3139(13) 0.050(9) Uiso 0.65 1 d . . P . .
O5W O -0.973(3) -0.602(2) 0.0199(13) 0.059(9) Uiso 0.7 1 d . . P . .
O6W O -1.133(3) -0.463(3) 0.0858(14) 0.053(10) Uiso 0.6 1 d . . P . .
O7W O -1.142(4) -0.163(3) 0.3476(16) 0.048(11) Uiso 0.5 1 d . . P . .
O8W O -0.748(3) -0.572(2) 0.6164(13) 0.045(9) Uiso 0.6 1 d . . P . .
O9W O -1.089(4) -0.301(3) 0.2039(17) 0.054(12) Uiso 0.5 1 d . . P . .
O10W O -0.226(3) -0.816(3) -0.0286(15) 0.058(11) Uiso 0.6 1 d . . P . .
O11W O -0.249(4) -1.433(3) 0.2822(16) 0.045(11) Uiso 0.5 1 d . . P . .
O12W O -0.003(5) -1.069(4) 0.049(2) 0.051(15) Uiso 0.4 1 d . . P . .
O13W O -1.262(5) -0.615(4) 0.460(2) 0.057(16) Uiso 0.4 1 d . . P . .
O14W O -1.144(4) -0.925(4) 0.3178(18) 0.033(12) Uiso 0.4 1 d . . P . .

loop_
_atom_site_aniso_label
_atom_site_aniso_U_11
_atom_site_aniso_U_22
_atom_site_aniso_U_33
_atom_site_aniso_U_23
_atom_site_aniso_U_13
_atom_site_aniso_U_12
Y1 0.049(2) 0.0329(16) 0.0323(15) -0.0082(13) 0.0000(16) -0.0039(16)
Y2 0.084(3) 0.0387(18) 0.0361(17) -0.0132(15) 0.0067(19) -0.0049(19)
W1 0.0484(10) 0.0348(7) 0.0331(6) -0.0101(6) -0.0011(7) -0.0020(7)
W2 0.0426(10) 0.0422(7) 0.0302(6) -0.0070(6) 0.0009(6) -0.0020(7)
W3 0.0404(10) 0.0327(7) 0.0316(6) -0.0089(5) -0.0023(6) -0.0053(6)
W4 0.0433(10) 0.0309(7) 0.0335(6) -0.0082(5) 0.0002(6) -0.0059(6)
W5 0.0444(10) 0.0351(7) 0.0334(6) -0.0067(6) -0.0009(7) -0.0025(7)
W6 0.0386(10) 0.0483(8) 0.0317(6) -0.0045(6) -0.0006(7) -0.0064(7)
W7 0.0433(10) 0.0400(7) 0.0291(6) -0.0038(6) 0.0000(6) -0.0101(7)
W8 0.0406(10) 0.0327(7) 0.0272(6) -0.0052(5) -0.0023(6) -0.0046(6)
W9 0.0426(10) 0.0311(6) 0.0298(6) -0.0081(5) 0.0007(6) -0.0068(6)
W10 0.0418(10) 0.0297(6) 0.0303(6) -0.0060(5) 0.0002(6) -0.0079(6)
W11 0.0440(10) 0.0344(7) 0.0299(6) -0.0036(5) -0.0025(6) -0.0072(6)
W12 0.0436(10) 0.0459(8) 0.0311(6) -0.0035(6) -0.0041(7) -0.0130(7)
W13 0.0511(11) 0.0389(7) 0.0303(6) -0.0057(6) -0.0023(7) -0.0168(7)
W14 0.0531(11) 0.0305(6) 0.0289(6) -0.0067(5) 0.0000(6) -0.0104(7)
W15 0.0527(11) 0.0367(7) 0.0281(6) -0.0066(6) 0.0005(6) -0.0139(7)
W16 0.0607(12) 0.0477(8) 0.0300(6) -0.0072(6) -0.0037(7) -0.0236(8)
P1 0.031(5) 0.033(4) 0.024(4) -0.003(3) -0.005(4) -0.006(4)
P2 0.037(6) 0.032(4) 0.023(4) -0.003(3) -0.005(4) -0.011(4)
P3 0.056(7) 0.047(5) 0.023(4) -0.003(4) 0.002(4) -0.011(5)
P4 0.067(8) 0.036(5) 0.035(4) -0.007(4) -0.007(5) -0.015(5)
Cs4 0.054(3) 0.056(3) 0.055(3) -0.0188(19) -0.0023(19) -0.0085(19)
Cs4A 0.054(3) 0.056(3) 0.055(3) -0.0188(19) -0.0023(19) -0.0085(19)
Cs7 0.044(7) 0.043(6) 0.043(6) -0.012(3) 0.001(3) -0.006(3)
Cs1 0.083(2) 0.0456(14) 0.0431(13) -0.0144(12) 0.0113(14) -0.0079(15)
Cs1A 0.083(2) 0.0456(14) 0.0431(13) -0.0144(12) 0.0113(14) -0.0079(15)
Cs2 0.0293(17) 0.0747(19) 0.0611(16) -0.0413(15) -0.0032(14) -0.0062(15)
Cs3 0.059(2) 0.0621(19) 0.0536(13) -0.0091(13) -0.0035(14) -0.0150(15)
Cs3A 0.059(2) 0.0621(19) 0.0536(13) -0.0091(13) -0.0035(14) -0.0150(15)
Cs5 0.028(13) 0.042(11) 0.034(9) -0.008(9) 0.001(9) 0.005(9)
Cs6 0.057(7) 0.059(6) 0.057(6) -0.018(3) -0.002(3) -0.012(3)
K1 0.044(8) 0.044(7) 0.044(7) -0.012(3) 0.002(3) -0.008(3)

loop_
_atom_type_symbol
_atom_type_description
_atom_type_scat_dispersion_real
_atom_type_scat_dispersion_imag
_atom_type_scat_source
C C 0.0033 0.0016 'International Tables Vol C Tables 4.2.6.8 and 6.1.1.4'
H H 0.0000 0.0000 'International Tables Vol C Tables 4.2.6.8 and 6.1.1.4'
O O 0.0106 0.0060 'International Tables Vol C Tables 4.2.6.8 and 6.1.1.4'
P P 0.1023 0.0942 'International Tables Vol C Tables 4.2.6.8 and 6.1.1.4'
K K 0.2009 0.2494 'International Tables Vol C Tables 4.2.6.8 and 6.1.1.4'
Y Y -2.7962 3.5667 'International Tables Vol C Tables 4.2.6.8 and 6.1.1.4'
Cs Cs -0.3680 2.1192 'International Tables Vol C Tables 4.2.6.8 and 6.1.1.4'
W W -0.8490 6.8722 'International Tables Vol C Tables 4.2.6.8 and 6.1.1.4'

loop_
_geom_angle_atom_site_label_1
_geom_angle_atom_site_label_2
_geom_angle_atom_site_label_3
_geom_angle
_geom_angle_site_symmetry_1
_geom_angle_site_symmetry_3
_geom_angle_publ_flag
O2Y1 Y1 O3Y1 117.3(7) . . ?
O2Y1 Y1 O8Y1 77.1(7) . . ?
O3Y1 Y1 O8Y1 70.7(6) . . ?
O2Y1 Y1 O1Y1 74.5(7) . . ?
O3Y1 Y1 O1Y1 75.9(7) . . ?
O8Y1 Y1 O1Y1 118.3(7) . . ?
O2Y1 Y1 O12Y 73.7(7) . . ?
O3Y1 Y1 O12Y 140.5(7) . . ?
O8Y1 Y1 O12Y 76.0(6) . . ?
O1Y1 Y1 O12Y 140.5(7) . . ?
O2Y1 Y1 O11Y 143.0(7) . . ?
O3Y1 Y1 O11Y 77.9(7) . . ?
O8Y1 Y1 O11Y 138.5(8) . . ?
O1Y1 Y1 O11Y 77.6(7) . . ?
O12Y Y1 O11Y 117.4(7) . . ?
O2Y1 Y1 O13Y 77.7(7) . . ?
O3Y1 Y1 O13Y 145.2(7) . . ?
O8Y1 Y1 O13Y 143.6(7) . . ?
O1Y1 Y1 O13Y 79.0(7) . . ?
O12Y Y1 O13Y 72.0(7) . . ?
O11Y Y1 O13Y 73.5(8) . . ?
O2Y1 Y1 O8T 139.5(7) . 2_436 ?
O3Y1 Y1 O8T 80.1(7) . 2_436 ?
O8Y1 Y1 O8T 75.1(7) . 2_436 ?
O1Y1 Y1 O8T 145.5(7) . 2_436 ?
O12Y Y1 O8T 71.3(7) . 2_436 ?
O11Y Y1 O8T 73.4(7) . 2_436 ?
O13Y Y1 O8T 109.6(7) . 2_436 ?
O25L Y2 O24Y 122(2) . . ?
O25L Y2 O3P3 94.5(18) . . ?
O24Y Y2 O3P3 82.4(11) . . ?
O25L Y2 O3P4 88(2) . . ?
O24Y Y2 O3P4 145.7(9) . . ?
O3P3 Y2 O3P4 77.9(8) . . ?
O25L Y2 O26Y 43.9(19) . . ?
O24Y Y2 O26Y 84.2(11) . . ?
O3P3 Y2 O26Y 66.7(8) . . ?
O3P4 Y2 O26Y 112.6(10) . . ?
O25L Y2 O21Y 110.4(18) . . ?
O24Y Y2 O21Y 100.4(11) . . ?
O3P3 Y2 O21Y 147.6(7) . . ?
O3P4 Y2 O21Y 82.7(8) . . ?
O26Y Y2 O21Y 145.6(8) . . ?
O25L Y2 O25Y 28.6(17) . . ?
O24Y Y2 O25Y 145.8(11) . . ?
O3P3 Y2 O25Y 109.1(9) . . ?
O3P4 Y2 O25Y 68.1(9) . . ?
O26Y Y2 O25Y 72.2(10) . . ?
O21Y Y2 O25Y 86.8(8) . . ?
O25L Y2 O22Y 161(2) . . ?
O24Y Y2 O22Y 74.1(10) . . ?
O3P3 Y2 O22Y 77.5(8) . . ?
O3P4 Y2 O22Y 74.4(8) . . ?
O26Y Y2 O22Y 140.2(9) . . ?
O21Y Y2 O22Y 72.4(7) . . ?
O25Y Y2 O22Y 139.0(10) . . ?
O25L Y2 O23Y 69.3(19) . . ?
O24Y Y2 O23Y 77.4(10) . . ?
O3P3 Y2 O23Y 140.8(8) . . ?
O3P4 Y2 O23Y 133.9(8) . . ?
O26Y Y2 O23Y 78.0(9) . . ?
O21Y Y2 O23Y 70.0(8) . . ?
O25Y Y2 O23Y 73.8(9) . . ?
O22Y Y2 O23Y 127.0(8) . . ?
O3P3 Y2 O24L 102.3(16) . . ?
O3P4 Y2 O24L 145.0(15) . . ?
O21Y Y2 O24L 79.5(17) . . ?
O22Y Y2 O24L 71.6(15) . . ?
O23Y Y2 O24L 66.0(16) . . ?
O1Y1 W1 O1T 101.8(9) . . ?
O1Y1 W1 O14 96.5(9) . . ?
O1T W1 O14 101.8(9) . . ?
O1Y1 W1 O12 94.1(10) . . ?
O1T W1 O12 97.4(10) . . ?
O14 W1 O12 155.6(8) . . ?
O1Y1 W1 O15 163.5(8) . . ?
O1T W1 O15 94.6(9) . . ?
O14 W1 O15 81.7(9) . . ?
O12 W1 O15 82.0(9) . . ?
O1Y1 W1 O1P1 84.4(8) . . ?
O1T W1 O1P1 170.6(10) . . ?
O14 W1 O1P1 84.2(7) . . ?
O12 W1 O1P1 75.0(8) . . ?
O15 W1 O1P1 79.0(8) . . ?
O2T W2 O2Y1 101.9(9) . . ?
O2T W2 O27 99.9(9) . . ?
O2Y1 W2 O27 97.2(9) . . ?
O2T W2 O12 99.9(10) . . ?
O2Y1 W2 O12 93.4(9) . . ?
O27 W2 O12 155.1(8) . . ?
O2T W2 O26 93.6(9) . . ?
O2Y1 W2 O26 164.5(9) . . ?
O27 W2 O26 78.9(8) . . ?
O12 W2 O26 84.9(8) . . ?
O2T W2 O1P1 172.8(9) . . ?
O2Y1 W2 O1P1 83.6(8) . . ?
O27 W2 O1P1 83.8(8) . . ?
O12 W2 O1P1 75.0(8) . . ?
O26 W2 O1P1 81.0(8) . . ?
O3T W3 O3Y1 102.5(9) . . ?
O3T W3 O34 99.9(10) . . ?
O3Y1 W3 O34 96.7(8) . . ?
O3T W3 O38 104.1(10) . . ?
O3Y1 W3 O38 92.6(8) . . ?
O34 W3 O38 151.6(9) . . ?
O3T W3 O39 92.1(9) . . ?
O3Y1 W3 O39 165.0(9) . . ?
O34 W3 O39 84.3(7) . . ?
O38 W3 O39 80.1(8) . . ?
O3T W3 O2P1 168.0(8) . . ?
O3Y1 W3 O2P1 87.0(8) . . ?
O34 W3 O2P1 71.4(8) . . ?
O38 W3 O2P1 82.5(8) . . ?
O39 W3 O2P1 79.1(7) . . ?
O4T W4 O410 98.5(9) . . ?
O4T W4 O45 105.4(9) . . ?
O410 W4 O45 87.1(9) . . ?
O4T W4 O34 98.4(9) . . ?
O410 W4 O34 88.1(9) . . ?
O45 W4 O34 156.2(8) . . ?
O4T W4 O14 97.9(8) . . ?
O410 W4 O14 163.6(8) . . ?
O45 W4 O14 87.7(8) . . ?
O34 W4 O14 90.5(8) . . ?
O4T W4 O2P1 170.3(8) . . ?
O410 W4 O2P1 84.3(8) . . ?
O45 W4 O2P1 83.9(8) . . ?
O34 W4 O2P1 72.4(8) . . ?
O14 W4 O2P1 79.7(7) . . ?
O5T W5 O15 101.7(9) . . ?
O5T W5 O45 105.1(9) . . ?
O15 W5 O45 91.5(10) . . ?
O5T W5 O56 95.7(10) . . ?
O15 W5 O56 94.3(9) . . ?
O45 W5 O56 156.8(8) . . ?
O5T W5 O511 95.3(8) . . ?
O15 W5 O511 162.9(9) . . ?
O45 W5 O511 83.4(9) . . ?
O56 W5 O511 84.6(9) . . ?
O5T W5 O3P1 170.3(9) . . ?
O15 W5 O3P1 82.3(8) . . ?
O45 W5 O3P1 83.5(8) . . ?
O56 W5 O3P1 75.0(8) . . ?
O511 W5 O3P1 81.0(7) . . ?
O6T W6 O26 99.1(10) . . ?
O6T W6 O67 103.9(9) . . ?
O26 W6 O67 88.1(9) . . ?
O6T W6 O56 99.5(10) . . ?
O26 W6 O56 96.1(8) . . ?
O67 W6 O56 155.2(9) . . ?
O6T W6 O612 96.4(9) . . ?
O26 W6 O612 164.3(10) . . ?
O67 W6 O612 85.3(8) . . ?
O56 W6 O612 84.2(8) . . ?
O6T W6 O3P1 173.3(8) . . ?
O26 W6 O3P1 84.0(8) . . ?
O67 W6 O3P1 82.0(8) . . ?
O56 W6 O3P1 74.2(8) . . ?
O612 W6 O3P1 80.9(7) . . ?
O7T W7 O67 105.3(10) . . ?
O7T W7 O78 96.7(10) . . ?
O67 W7 O78 157.9(9) . . ?
O7T W7 O27 98.1(9) . . ?
O67 W7 O27 85.7(9) . . ?
O78 W7 O27 93.7(9) . . ?
O7T W7 O713 97.1(9) . . ?
O67 W7 O713 88.5(9) . . ?
O78 W7 O713 86.4(9) . . ?
O27 W7 O713 164.7(9) . . ?
O7T W7 O4P1 170.0(9) . . ?
O67 W7 O4P1 84.1(8) . . ?
O78 W7 O4P1 74.1(8) . . ?
O27 W7 O4P1 79.0(8) . . ?
O713 W7 O4P1 86.3(8) . . ?
O8T W8 O8Y1 101.6(9) . . ?
O8T W8 O38 102.7(10) . . ?
O8Y1 W8 O38 93.9(9) . . ?
O8T W8 O78 99.1(9) . . ?
O8Y1 W8 O78 97.6(9) . . ?
O38 W8 O78 152.7(9) . . ?
O8T W8 O814 90.2(8) . . ?
O8Y1 W8 O814 167.7(8) . . ?
O38 W8 O814 80.2(8) . . ?
O78 W8 O814 83.6(8) . . ?
O8T W8 O4P1 168.1(8) . . ?
O8Y1 W8 O4P1 88.0(8) . . ?
O38 W8 O4P1 83.4(8) . . ?
O78 W8 O4P1 72.4(8) . . ?
O814 W8 O4P1 80.7(7) . . ?
O9T W9 O39 100.6(10) . . ?
O9T W9 O910 101.0(10) . . ?
O39 W9 O910 91.4(8) . . ?
O9T W9 O914 101.5(10) . . ?
O39 W9 O914 97.8(8) . . ?
O910 W9 O914 153.5(9) . . ?
O9T W9 O1P3 93.2(10) . . ?
O39 W9 O1P3 165.7(10) . . ?
O910 W9 O1P3 82.2(8) . . ?
O914 W9 O1P3 82.9(8) . . ?
O9T W9 O1P2 171.9(8) . . ?
O39 W9 O1P2 85.9(8) . . ?
O910 W9 O1P2 73.8(8) . . ?
O914 W9 O1P2 82.2(8) . . ?
O1P3 W9 O1P2 80.0(8) . . ?
O10T W10 O101 103.6(9) . . ?
O10T W10 O910 99.4(10) . . ?
O101 W10 O910 157.1(8) . . ?
O10T W10 O410 100.2(9) . . ?
O101 W10 O410 87.6(9) . . ?
O910 W10 O410 88.6(9) . . ?
O10T W10 O105 98.1(8) . . ?
O101 W10 O105 84.9(9) . . ?
O910 W10 O105 91.7(8) . . ?
O410 W10 O105 161.5(9) . . ?
O10T W10 O1P2 170.0(9) . . ?
O101 W10 O1P2 85.3(8) . . ?
O910 W10 O1P2 71.9(8) . . ?
O410 W10 O1P2 84.8(8) . . ?
O105 W10 O1P2 77.7(7) . . ?
O11T W11 O511 101.7(9) . . ?
O11T W11 O112 98.9(10) . . ?
O511 W11 O112 93.8(9) . . ?
O11T W11 O101 102.2(9) . . ?
O511 W11 O101 92.9(9) . . ?
O112 W11 O101 156.1(9) . . ?
O11T W11 O115 95.9(8) . . ?
O511 W11 O115 162.4(8) . . ?
O112 W11 O115 84.8(9) . . ?
O101 W11 O115 82.0(8) . . ?
O11T W11 O2P2 170.7(8) . . ?
O511 W11 O2P2 84.0(8) . . ?
O112 W11 O2P2 73.2(8) . . ?
O101 W11 O2P2 84.7(8) . . ?
O115 W11 O2P2 78.8(7) . . ?
O12T W12 O612 100.6(10) . . ?
O12T W12 O123 101.5(10) . . ?
O612 W12 O123 93.3(9) . . ?
O12T W12 O112 101.2(9) . . ?
O612 W12 O112 93.8(8) . . ?
O123 W12 O112 154.6(10) . . ?
O12T W12 O126 95.3(9) . . ?
O612 W12 O126 164.1(9) . . ?
O123 W12 O126 82.7(8) . . ?
O112 W12 O126 83.9(8) . . ?
O12T W12 O2P2 172.0(8) . . ?
O612 W12 O2P2 84.9(8) . . ?
O123 W12 O2P2 83.9(9) . . ?
O112 W12 O2P2 72.4(8) . . ?
O126 W12 O2P2 79.4(8) . . ?
O13T W13 O134 99.5(10) . . ?
O13T W13 O713 100.3(9) . . ?
O134 W13 O713 91.6(9) . . ?
O13T W13 O136 96.4(8) . . ?
O134 W13 O136 90.7(9) . . ?
O713 W13 O136 162.6(8) . . ?
O13T W13 O123 103.1(10) . . ?
O134 W13 O123 157.1(9) . . ?
O713 W13 O123 88.1(9) . . ?
O136 W13 O123 83.2(9) . . ?
O13T W13 O3P2 170.8(8) . . ?
O134 W13 O3P2 73.6(8) . . ?
O713 W13 O3P2 86.0(8) . . ?
O136 W13 O3P2 78.1(7) . . ?
O123 W13 O3P2 83.6(8) . . ?
O14T W14 O814 100.5(9) . . ?
O14T W14 O914 102.0(10) . . ?
O814 W14 O914 96.9(9) . . ?
O14T W14 O134 100.7(10) . . ?
O814 W14 O134 92.0(9) . . ?
O914 W14 O134 153.6(9) . . ?
O14T W14 O1P4 94.2(8) . . ?
O814 W14 O1P4 165.0(9) . . ?
O914 W14 O1P4 82.8(8) . . ?
O134 W14 O1P4 82.3(8) . . ?
O14T W14 O3P2 173.2(8) . . ?
O814 W14 O3P2 84.0(8) . . ?
O914 W14 O3P2 82.4(8) . . ?
O134 W14 O3P2 73.9(8) . . ?
O1P4 W14 O3P2 81.1(7) . . ?
O15T W15 O115 102.1(9) . . ?
O15T W15 O105 104.4(9) . . ?
O115 W15 O105 87.9(9) . . ?
O15T W15 O156 95.6(9) . . ?
O115 W15 O156 95.5(10) . . ?
O105 W15 O156 158.6(9) . . ?
O15T W15 O2P3 96.2(9) . . ?
O115 W15 O2P3 160.9(8) . . ?
O105 W15 O2P3 82.3(8) . . ?
O156 W15 O2P3 88.0(9) . . ?
O15T W15 O4P2 166.8(8) . . ?
O115 W15 O4P2 83.5(8) . . ?
O105 W15 O4P2 87.6(8) . . ?
O156 W15 O4P2 71.8(8) . . ?
O2P3 W15 O4P2 79.8(8) . . ?
O16T W16 O126 103.5(11) . . ?
O16T W16 O136 102.2(10) . . ?
O126 W16 O136 88.4(9) . . ?
O16T W16 O156 96.6(10) . . ?
O126 W16 O156 96.9(9) . . ?
O136 W16 O156 158.8(10) . . ?
O16T W16 O2P4 92.8(10) . . ?
O126 W16 O2P4 163.3(8) . . ?
O136 W16 O2P4 85.2(9) . . ?
O156 W16 O2P4 84.1(9) . . ?
O16T W16 O4P2 166.5(10) . . ?
O126 W16 O4P2 85.4(8) . . ?
O136 W16 O4P2 87.9(8) . . ?
O156 W16 O4P2 72.0(8) . . ?
O2P4 W16 O4P2 79.0(7) . . ?
O4P1 P1 O2P1 112.6(12) . . ?
O4P1 P1 O1P1 107.1(11) . . ?
O2P1 P1 O1P1 109.4(11) . . ?
O4P1 P1 O3P1 109.1(11) . . ?
O2P1 P1 O3P1 111.3(11) . . ?
O1P1 P1 O3P1 107.2(12) . . ?
O3P2 P2 O1P2 111.5(11) . . ?
O3P2 P2 O2P2 110.2(12) . . ?
O1P2 P2 O2P2 112.7(12) . . ?
O3P2 P2 O4P2 108.5(10) . . ?
O1P2 P2 O4P2 105.9(11) . . ?
O2P2 P2 O4P2 107.9(12) . . ?
O3P3 P3 O2P3 109.8(12) . . ?
O3P3 P3 O1P3 113.1(12) . . ?
O2P3 P3 O1P3 108.3(13) . . ?
O3P3 P3 C31 106.7(12) . . ?
O2P3 P3 C31 108.1(11) . . ?
O1P3 P3 C31 110.9(11) . . ?
O3P4 P4 O2P4 106.1(12) . . ?
O3P4 P4 O1P4 113.1(13) . . ?
O2P4 P4 O1P4 111.0(12) . . ?
O3P4 P4 C41 110.3(13) . . ?
O2P4 P4 C41 103.8(13) . . ?
O1P4 P4 C41 112.0(11) . . ?
C32 C31 C36 120.0 . . ?
C32 C31 P3 121.4(13) . . ?
C36 C31 P3 118.3(13) . . ?
C33 C32 C31 120.0 . . ?
C34 C33 C32 120.0 . . ?
C33 C34 C35 120.0 . . ?
C36 C35 C34 120.0 . . ?
C35 C36 C31 120.0 . . ?
C43 C41 C46 120.0 . . ?
C43 C41 P4 114.6(18) . . ?
C46 C41 P4 125.3(18) . . ?
C42 C43 C41 120.0 . . ?
C44 C42 C43 120.0 . . ?
C42 C44 C45 120.0 . . ?
C46 C45 C44 120.0 . . ?
C45 C46 C41 120.0 . . ?
O24Y Cs4 O9T 105.5(9) . . ?
O24Y Cs4 O12T 142.1(9) . 1_655 ?
O9T Cs4 O12T 66.8(6) . 1_655 ?
O24Y Cs4 O13T 122.7(9) . 1_655 ?
O9T Cs4 O13T 105.0(6) . 1_655 ?
O12T Cs4 O13T 94.6(5) 1_655 1_655 ?
O24Y Cs4 O16T 85.9(8) . 1_655 ?
O9T Cs4 O16T 153.0(6) . 1_655 ?
O12T Cs4 O16T 89.0(6) 1_655 1_655 ?
O13T Cs4 O16T 88.1(6) 1_655 1_655 ?
O24Y Cs4 O123 162.2(9) . 1_655 ?
O9T Cs4 O123 92.2(6) . 1_655 ?
O12T Cs4 O123 47.1(5) 1_655 1_655 ?
O13T Cs4 O123 48.9(5) 1_655 1_655 ?
O16T Cs4 O123 78.5(6) 1_655 1_655 ?
O24Y Cs4 O136 120.3(8) . 1_655 ?
O9T Cs4 O136 133.8(5) . 1_655 ?
O12T Cs4 O136 79.5(5) 1_655 1_655 ?
O13T Cs4 O136 45.7(5) 1_655 1_655 ?
O16T Cs4 O136 45.4(5) 1_655 1_655 ?
O123 Cs4 O136 41.9(5) 1_655 1_655 ?
O24Y Cs4 O126 127.2(8) . 1_655 ?
O9T Cs4 O126 113.4(6) . 1_655 ?
O12T Cs4 O126 46.6(5) 1_655 1_655 ?
O13T Cs4 O126 80.3(5) 1_655 1_655 ?
O16T Cs4 O126 44.7(5) 1_655 1_655 ?
O123 Cs4 O126 42.3(5) 1_655 1_655 ?
O136 Cs4 O126 41.2(5) 1_655 1_655 ?
O24Y Cs4 O22Y 49.6(8) . . ?
O9T Cs4 O22Y 60.5(6) . . ?
O12T Cs4 O22Y 124.6(7) 1_655 . ?
O13T Cs4 O22Y 113.9(6) 1_655 . ?
O16T Cs4 O22Y 135.5(6) 1_655 . ?
O123 Cs4 O22Y 145.2(6) 1_655 . ?
O136 Cs4 O22Y 153.0(6) 1_655 . ?
O126 Cs4 O22Y 165.2(6) 1_655 . ?
O24Y Cs4 O14W 142.2(10) . 1_655 ?
O9T Cs4 O14W 50.4(9) . 1_655 ?
O12T Cs4 O14W 62.6(8) 1_655 1_655 ?
O13T Cs4 O14W 56.6(9) 1_655 1_655 ?
O16T Cs4 O14W 129.4(9) 1_655 1_655 ?
O123 Cs4 O14W 51.1(9) 1_655 1_655 ?
O136 Cs4 O14W 86.7(9) 1_655 1_655 ?
O126 Cs4 O14W 90.6(8) 1_655 1_655 ?
O22Y Cs4 O14W 94.1(9) . 1_655 ?
O12W Cs4A O9W 100.0(13) 1_455 1_545 ?
O24L Cs4A O13T 121.4(16) 1_455 . ?
O12W Cs4A O13T 143.0(12) 1_455 . ?
O9W Cs4A O13T 107.5(9) 1_545 . ?
O24L Cs4A O136 128.7(17) 1_455 . ?
O12W Cs4A O136 102.6(11) 1_455 . ?
O9W Cs4A O136 155.5(9) 1_545 . ?
O13T Cs4A O136 48.0(5) . . ?
O24L Cs4A O16T 94.3(17) 1_455 . ?
O12W Cs4A O16T 56.2(11) 1_455 . ?
O9W Cs4A O16T 153.8(10) 1_545 . ?
O13T Cs4A O16T 90.7(6) . . ?
O136 Cs4A O16T 46.5(5) . . ?
O12W Cs4A O5T 132.5(11) 1_455 1_545 ?
O9W Cs4A O5T 44.2(9) 1_545 1_545 ?
O13T Cs4A O5T 84.3(5) . 1_545 ?
O136 Cs4A O5T 120.4(6) . 1_545 ?
O16T Cs4A O5T 160.5(7) . 1_545 ?
O21Y Cs7 O11W 86.2(12) . . ?
O21Y Cs7 O14T 116.0(10) . . ?
O11W Cs7 O14T 129.3(12) . . ?
O21Y Cs7 O4T 124.6(9) . 1_545 ?
O11W Cs7 O4T 83.4(11) . 1_545 ?
O14T Cs7 O4T 112.4(10) . 1_545 ?
O21Y Cs7 O22Y 51.1(7) . . ?
O11W Cs7 O22Y 107.6(12) . . ?
O14T Cs7 O22Y 66.6(7) . . ?
O4T Cs7 O22Y 166.8(11) 1_545 . ?
O21Y Cs7 O4W 137.6(11) . . ?
O11W Cs7 O4W 129.6(12) . . ?
O14T Cs7 O4W 62.2(8) . . ?
O4T Cs7 O4W 53.7(8) 1_545 . ?
O22Y Cs7 O4W 119.1(10) . . ?
Y1 O11Y Cs6 111.8(8) . . ?
Y1 O11Y Cs6 113.3(9) . 2_446 ?
Cs6 O11Y Cs6 48.5(7) . 2_446 ?
Y1 O11Y Cs3A 118.5(7) . 1_655 ?
Cs6 O11Y Cs3A 80.4(7) . 1_655 ?
Cs6 O11Y Cs3A 117.4(8) 2_446 1_655 ?
Y2 O21Y K1 128.3(10) . . ?
Y2 O21Y Cs7 127.8(10) . . ?
K1 O21Y Cs7 97.5(10) . . ?
Y2 O22Y Cs7 98.9(8) . . ?
Y2 O22Y Cs4 98.6(8) . . ?
Y2 O23Y Cs5 138.5(9) . 1_645 ?
Y2 O24Y Cs4 131.2(14) . . ?
Cs4A O24L Y2 170(3) 1_655 . ?
W1 O1T Cs1 114.5(9) . . ?
W1 O1T Cs1A 87.7(8) . . ?
W2 O2T Cs1 142.3(10) . 2_346 ?
W2 O2T Cs3 107.4(8) . . ?
Cs1 O2T Cs3 110.3(7) 2_346 . ?
W2 O2T Cs3A 116.1(8) . . ?
W2 O2T Cs1A 88.8(8) . . ?
Cs3A O2T Cs1A 131.8(8) . . ?
W3 O3T Cs3A 130.2(11) . 1_655 ?
W3 O3T Cs3 144.1(11) . 1_655 ?
W4 O4T Cs7 170.6(11) . 1_565 ?
W5 O5T Cs1 111.7(8) . . ?
W5 O5T Cs4A 155.1(10) . 1_565 ?
Cs1 O5T Cs4A 86.4(5) . 1_565 ?
W6 O6T Cs2 120.2(9) . 1_455 ?
W6 O6T Cs3 102.4(9) . . ?
Cs2 O6T Cs3 129.2(7) 1_455 . ?
W6 O6T Cs3A 111.5(10) . . ?
Cs2 O6T Cs3A 125.3(8) 1_455 . ?
W7 O7T Cs3 105.4(9) . 2_336 ?
W7 O7T Cs3 99.2(8) . . ?
Cs3 O7T Cs3 126.3(6) 2_336 . ?
W7 O7T Cs3A 101.8(9) . 2_336 ?
Cs3 O7T Cs3A 9.2(2) 2_336 2_336 ?
Cs3 O7T Cs3A 135.5(6) . 2_336 ?
W8 O8T Y1 157.4(11) . 2_436 ?
W9 O9T Cs4 149.9(10) . . ?
W10 O10T K1 147.0(12) . 1_565 ?
P1 O1P1 W2 129.4(12) . . ?
P1 O1P1 W1 127.8(11) . . ?
W2 O1P1 W1 91.7(7) . . ?
W1 O1Y1 Y1 136.6(10) . . ?
W1 O1Y1 Cs6 95.3(8) . . ?
Y1 O1Y1 Cs6 110.5(8) . . ?
W1 O1Y1 Cs6 112.1(9) . 2_446 ?
Y1 O1Y1 Cs6 111.1(8) . 2_446 ?
Cs6 O1Y1 Cs6 47.5(7) . 2_446 ?
W11 O11T Cs5 176.2(10) . . ?
P2 O1P2 W9 133.6(11) . . ?
P2 O1P2 W10 128.6(11) . . ?
W9 O1P2 W10 91.0(7) . . ?
W12 O12T Cs2 114.3(8) . 1_455 ?
W12 O12T Cs4 106.0(9) . 1_455 ?
Cs2 O12T Cs4 127.0(7) 1_455 1_455 ?
W1 O12 W2 115.7(12) . . ?
W1 O12 Cs1A 117.2(10) . . ?
W2 O12 Cs1A 112.4(10) . . ?
W1 O12 Cs1A 106.0(9) . 2_346 ?
W2 O12 Cs1A 118.2(11) . 2_346 ?
W13 O13T Cs4A 116.2(9) . . ?
W13 O13T Cs1 127.7(10) . 1_545 ?
W13 O13T Cs4 103.1(8) . 1_455 ?
Cs1 O13T Cs4 129.1(6) 1_545 1_455 ?
P3 O1P3 W9 153.2(14) . . ?
W1 O14 W4 155.6(11) . . ?
W1 O14 Cs6 99.0(7) . . ?
W4 O14 Cs6 105.3(9) . . ?
P4 O1P4 W14 160.6(13) . . ?
W14 O14T Cs7 138.3(10) . . ?
W15 O15T K1 157.1(11) . 2_435 ?
W5 O15 W1 149.5(14) . . ?
W5 O15 Cs1A 109.8(11) . 2_346 ?
W1 O15 Cs1A 100.5(8) . 2_346 ?
W5 O15 Cs1 96.3(8) . . ?
W1 O15 Cs1 100.6(7) . . ?
W16 O16T Cs5 112.8(11) . 2_345 ?
W16 O16T Cs4 98.0(9) . 1_455 ?
Cs5 O16T Cs4 93.2(7) 2_345 1_455 ?
W16 O16T Cs4A 107.3(10) . . ?
Cs5 O16T Cs4A 129.8(9) 2_345 . ?
P1 O2P1 W4 128.8(11) . . ?
P1 O2P1 W3 125.0(10) . . ?
W4 O2P1 W3 91.8(7) . . ?
W2 O2Y1 Y1 137.6(10) . . ?
P2 O2P2 W12 128.4(11) . . ?
P2 O2P2 W11 127.0(12) . . ?
W12 O2P2 W11 89.5(8) . . ?
P3 O2P3 W15 134.7(11) . . ?
P4 O2P4 W16 136.6(12) . . ?
W6 O26 W2 150.9(12) . . ?
W6 O26 Cs3 92.5(8) . . ?
W2 O26 Cs3 91.1(6) . . ?
W6 O26 Cs1A 107.9(9) . 2_346 ?
W2 O26 Cs1A 97.6(7) . 2_346 ?
Cs3 O26 Cs1A 111.0(7) . 2_346 ?
W6 O26 Cs3A 95.0(8) . . ?
W2 O26 Cs3A 94.5(7) . . ?
Cs1A O26 Cs3A 99.1(7) 2_346 . ?
W2 O27 W7 156.7(11) . . ?
W2 O27 Cs3 89.5(8) . . ?
W7 O27 Cs3 92.5(8) . . ?
P1 O3P1 W6 127.5(10) . . ?
P1 O3P1 W5 124.6(10) . . ?
W6 O3P1 W5 89.9(7) . . ?
W3 O3Y1 Y1 158.8(10) . . ?
P2 O3P2 W14 131.4(12) . . ?
P2 O3P2 W13 129.9(11) . . ?
W14 O3P2 W13 89.4(6) . . ?
P3 O3P3 Y2 150.5(13) . . ?
W3 O34 W4 124.3(11) . . ?
W3 O34 Cs2 110.4(8) . . ?
W4 O34 Cs2 106.1(7) . . ?
W3 O34 Cs6 111.3(8) . . ?
W4 O34 Cs6 91.0(8) . . ?
Cs2 O34 Cs6 112.3(7) . . ?
P4 O3P4 Y2 162.6(13) . . ?
W8 O38 W3 142.9(12) . . ?
W9 O39 W3 167.2(11) . . ?
W9 O39 Cs2 96.1(8) . . ?
W3 O39 Cs2 95.6(6) . . ?
P1 O4P1 W7 129.8(13) . . ?
P1 O4P1 W8 126.2(12) . . ?
W7 O4P1 W8 91.6(6) . . ?
P2 O4P2 W15 125.1(10) . . ?
P2 O4P2 W16 123.3(12) . . ?
W15 O4P2 W16 95.7(7) . . ?
W5 O45 W4 147.4(11) . . ?
W5 O56 W6 120.3(12) . . ?
W5 O56 Cs1A 92.2(7) . 2_346 ?
W6 O56 Cs1A 101.6(7) . 2_346 ?
W7 O67 W6 150.3(11) . . ?
W7 O67 Cs3 91.6(7) . . ?
W6 O67 Cs3 83.3(7) . . ?
W7 O78 W8 121.6(10) . . ?
W7 O78 Cs3 107.4(9) . 2_336 ?
W8 O78 Cs3 127.5(9) . 2_336 ?
W7 O78 Cs3A 118.0(10) . 2_336 ?
W8 O78 Cs3A 119.6(9) . 2_336 ?
Cs3 O78 Cs3A 13.6(3) 2_336 2_336 ?
W8 O8Y1 Y1 158.0(12) . . ?
W10 O101 W11 154.9(11) . . ?
W15 O105 W10 150.1(13) . . ?
W11 O112 W12 123.0(11) . . ?
W15 O115 W11 151.7(12) . . ?
W12 O123 W13 155.6(14) . . ?
W12 O123 Cs4 92.3(8) . 1_455 ?
W13 O123 Cs4 91.1(7) . 1_455 ?
W16 O126 W12 149.9(11) . . ?
W16 O126 Cs4 91.5(7) . 1_455 ?
W12 O126 Cs4 87.0(7) . 1_455 ?
W13 O134 W14 122.6(11) . . ?
W16 O136 W13 150.8(11) . . ?
W16 O136 Cs4A 103.6(7) . . ?
W13 O136 Cs4A 98.5(7) . . ?
W16 O136 Cs4 90.4(8) . 1_455 ?
W13 O136 Cs4 88.9(8) . 1_455 ?
W16 O156 W15 118.9(11) . . ?
W4 O410 W10 164.1(15) . . ?
W4 O410 Cs2 99.6(8) . . ?
W10 O410 Cs2 95.6(9) . . ?
W11 O511 W5 161.9(14) . . ?
W12 O612 W6 161.4(11) . . ?
W12 O612 Cs2 97.2(8) . 1_455 ?
W6 O612 Cs2 91.4(7) . 1_455 ?
W13 O713 W7 163.8(13) . . ?
W14 O814 W8 167.2(12) . . ?
W10 O910 W9 122.9(11) . . ?
W10 O910 Cs2 107.1(7) . . ?
W9 O910 Cs2 105.3(7) . . ?
W14 O914 W9 164.7(14) . . ?
O2T Cs1 O4W 129.3(7) 2_346 1_565 ?
O2T Cs1 O7W 70.5(8) 2_346 . ?
O4W Cs1 O7W 141.6(10) 1_565 . ?
O2T Cs1 O5T 148.8(5) 2_346 . ?
O4W Cs1 O5T 77.6(7) 1_565 . ?
O7W Cs1 O5T 98.5(8) . . ?
O2T Cs1 O1T 78.7(5) 2_346 . ?
O4W Cs1 O1T 73.9(7) 1_565 . ?
O7W Cs1 O1T 143.6(9) . . ?
O5T Cs1 O1T 97.9(5) . . ?
O2T Cs1 O13T 105.3(5) 2_346 1_565 ?
O4W Cs1 O13T 77.2(7) 1_565 1_565 ?
O7W Cs1 O13T 65.0(9) . 1_565 ?
O5T Cs1 O13T 95.2(5) . 1_565 ?
O1T Cs1 O13T 144.6(6) . 1_565 ?
O2T Cs1 O1W 75.4(6) 2_346 2_446 ?
O4W Cs1 O1W 55.4(7) 1_565 2_446 ?
O7W Cs1 O1W 118.4(9) . 2_446 ?
O5T Cs1 O1W 133.0(6) . 2_446 ?
O1T Cs1 O1W 69.9(6) . 2_446 ?
O13T Cs1 O1W 77.1(6) 1_565 2_446 ?
O2T Cs1 O15 112.5(5) 2_346 . ?
O4W Cs1 O15 80.3(7) 1_565 . ?
O7W Cs1 O15 126.5(9) . . ?
O5T Cs1 O15 50.0(5) . . ?
O1T Cs1 O15 50.2(5) . . ?
O13T Cs1 O15 142.1(5) 1_565 . ?
O1W Cs1 O15 113.5(6) 2_446 . ?
O8W Cs1A O12 99.1(11) . . ?
O8W Cs1A O12 140.4(11) . 2_346 ?
O12 Cs1A O12 96.7(8) . 2_346 ?
O8W Cs1A O15 123.7(10) . 2_346 ?
O12 Cs1A O15 137.2(10) . 2_346 ?
O12 Cs1A O15 51.4(7) 2_346 2_346 ?
O8W Cs1A O26 93.2(9) . 2_346 ?
O12 Cs1A O26 128.2(8) . 2_346 ?
O12 Cs1A O26 49.4(6) 2_346 2_346 ?
O15 Cs1A O26 56.4(6) 2_346 2_346 ?
O8W Cs1A O56 76.3(9) . 2_346 ?
O12 Cs1A O56 171.9(9) . 2_346 ?
O12 Cs1A O56 83.2(7) 2_346 2_346 ?
O15 Cs1A O56 47.9(6) 2_346 2_346 ?
O26 Cs1A O56 46.5(5) 2_346 2_346 ?
O8W Cs1A O2T 116.9(10) . . ?
O12 Cs1A O2T 49.7(6) . . ?
O12 Cs1A O2T 101.0(8) 2_346 . ?
O15 Cs1A O2T 103.2(8) 2_346 . ?
O26 Cs1A O2T 149.9(9) 2_346 . ?
O56 Cs1A O2T 138.3(7) 2_346 . ?
O8W Cs1A O1T 75.2(9) . . ?
O12 Cs1A O1T 47.5(6) . . ?
O12 Cs1A O1T 89.7(7) 2_346 . ?
O15 Cs1A O1T 138.5(8) 2_346 . ?
O26 Cs1A O1T 89.0(6) 2_346 . ?
O56 Cs1A O1T 124.4(7) 2_346 . ?
O2T Cs1A O1T 97.2(6) . . ?
O8W Cs1A O13W 49.9(12) . 2_346 ?
O12 Cs1A O13W 89.5(11) . 2_346 ?
O12 Cs1A O13W 94.5(11) 2_346 2_346 ?
O15 Cs1A O13W 117.2(11) 2_346 2_346 ?
O26 Cs1A O13W 61.6(10) 2_346 2_346 ?
O56 Cs1A O13W 82.5(9) 2_346 2_346 ?
O2T Cs1A O13W 137.4(11) . 2_346 ?
O1T Cs1A O13W 43.1(9) . 2_346 ?
O6T Cs2 O910 142.3(5) 1_655 . ?
O6T Cs2 O12T 90.4(5) 1_655 1_655 ?
O910 Cs2 O12T 81.9(5) . 1_655 ?
O6T Cs2 O11W 67.9(8) 1_655 1_565 ?
O910 Cs2 O11W 145.3(9) . 1_565 ?
O12T Cs2 O11W 122.4(9) 1_655 1_565 ?
O6T Cs2 O34 83.0(6) 1_655 . ?
O910 Cs2 O34 81.2(5) . . ?
O12T Cs2 O34 142.5(5) 1_655 . ?
O11W Cs2 O34 89.1(8) 1_565 . ?
O6T Cs2 O410 129.1(6) 1_655 . ?
O910 Cs2 O410 47.5(5) . . ?
O12T Cs2 O410 129.4(5) 1_655 . ?
O11W Cs2 O410 103.4(9) 1_565 . ?
O34 Cs2 O410 46.1(5) . . ?
O6T Cs2 O39 99.5(5) 1_655 . ?
O910 Cs2 O39 46.1(4) . . ?
O12T Cs2 O39 98.1(5) 1_655 . ?
O11W Cs2 O39 136.5(8) 1_565 . ?
O34 Cs2 O39 47.5(5) . . ?
O410 Cs2 O39 51.3(5) . . ?
O6T Cs2 O612 49.5(5) 1_655 1_655 ?
O910 Cs2 O612 126.8(5) . 1_655 ?
O12T Cs2 O612 46.1(5) 1_655 1_655 ?
O11W Cs2 O612 84.2(9) 1_565 1_655 ?
O34 Cs2 O612 130.9(5) . 1_655 ?
O410 Cs2 O612 171.3(5) . 1_655 ?
O39 Cs2 O612 120.1(5) . 1_655 ?
O6T Cs2 O2W 58.1(6) 1_655 1_655 ?
O910 Cs2 O2W 88.1(6) . 1_655 ?
O12T Cs2 O2W 55.6(6) 1_655 1_655 ?
O11W Cs2 O2W 125.5(9) 1_565 1_655 ?
O34 Cs2 O2W 90.6(7) . 1_655 ?
O410 Cs2 O2W 114.8(7) . 1_655 ?
O39 Cs2 O2W 63.5(7) . 1_655 ?
O612 Cs2 O2W 56.6(6) 1_655 1_655 ?
O3W Cs3 O13W 144.3(13) . . ?
O3W Cs3 O3T 58.7(8) . 1_455 ?
O13W Cs3 O3T 85.7(12) . 1_455 ?
O3W Cs3 O78 66.6(8) . 2_336 ?
O13W Cs3 O78 123.5(12) . 2_336 ?
O3T Cs3 O78 94.8(6) 1_455 2_336 ?
O3W Cs3 O2T 137.6(9) . . ?
O13W Cs3 O2T 76.4(12) . . ?
O3T Cs3 O2T 158.8(6) 1_455 . ?
O78 Cs3 O2T 104.5(5) 2_336 . ?
O3W Cs3 O6T 97.9(7) . . ?
O13W Cs3 O6T 63.2(11) . . ?
O3T Cs3 O6T 67.6(6) 1_455 . ?
O78 Cs3 O6T 161.5(5) 2_336 . ?
O2T Cs3 O6T 93.8(5) . . ?
O3W Cs3 O1W 120.5(8) . 1_455 ?
O13W Cs3 O1W 72.5(11) . 1_455 ?
O3T Cs3 O1W 112.4(7) 1_455 1_455 ?
O78 Cs3 O1W 55.3(6) 2_336 1_455 ?
O2T Cs3 O1W 73.2(6) . 1_455 ?
O6T Cs3 O1W 135.6(6) . 1_455 ?
O3W Cs3 O7T 76.4(8) . 2_336 ?
O13W Cs3 O7T 138.0(11) . 2_336 ?
O3T Cs3 O7T 132.2(5) 1_455 2_336 ?
O78 Cs3 O7T 49.3(6) 2_336 2_336 ?
O2T Cs3 O7T 68.6(5) . 2_336 ?
O6T Cs3 O7T 139.6(6) . 2_336 ?
O1W Cs3 O7T 75.6(6) 1_455 2_336 ?
O3W Cs3 O26 119.5(8) . . ?
O13W Cs3 O26 70.5(12) . . ?
O3T Cs3 O26 113.7(5) 1_455 . ?
O78 Cs3 O26 149.9(6) 2_336 . ?
O2T Cs3 O26 49.6(5) . . ?
O6T Cs3 O26 46.2(5) . . ?
O1W Cs3 O26 116.9(6) 1_455 . ?
O7T Cs3 O26 101.6(5) 2_336 . ?
O3W Cs3 O7T 50.7(9) . . ?
O13W Cs3 O7T 149.0(12) . . ?
O3T Cs3 O7T 101.5(5) 1_455 . ?
O78 Cs3 O7T 86.2(5) 2_336 . ?
O2T Cs3 O7T 88.6(5) . . ?
O6T Cs3 O7T 91.4(5) . . ?
O1W Cs3 O7T 129.3(6) 1_455 . ?
O7T Cs3 O7T 53.7(6) 2_336 . ?
O26 Cs3 O7T 79.1(5) . . ?
O3W Cs3 O27 95.0(9) . . ?
O13W Cs3 O27 109.7(12) . . ?
O3T Cs3 O27 132.9(5) 1_455 . ?
O78 Cs3 O27 110.3(6) 2_336 . ?
O2T Cs3 O27 47.4(5) . . ?
O6T Cs3 O27 79.9(5) . . ?
O1W Cs3 O27 114.8(6) 1_455 . ?
O7T Cs3 O27 61.2(5) 2_336 . ?
O26 Cs3 O27 42.7(5) . . ?
O7T Cs3 O27 44.5(5) . . ?
O3W Cs3 O67 77.1(8) . . ?
O13W Cs3 O67 104.6(12) . . ?
O3T Cs3 O67 92.4(5) 1_455 . ?
O78 Cs3 O67 131.7(5) 2_336 . ?
O2T Cs3 O67 81.4(5) . . ?
O6T Cs3 O67 47.6(5) . . ?
O1W Cs3 O67 154.5(6) 1_455 . ?
O7T Cs3 O67 92.8(5) 2_336 . ?
O26 Cs3 O67 42.4(4) . . ?
O7T Cs3 O67 45.6(4) . . ?
O27 Cs3 O67 41.2(4) . . ?
O13W Cs3A O1W 90.0(15) . 1_455 ?
O13W Cs3A O3T 99.6(15) . 1_455 ?
O1W Cs3A O3T 127.2(9) 1_455 1_455 ?
O13W Cs3A O78 145.1(16) . 2_336 ?
O1W Cs3A O78 57.3(7) 1_455 2_336 ?
O3T Cs3A O78 92.5(7) 1_455 2_336 ?
O13W Cs3A O6T 68.8(14) . . ?
O1W Cs3A O6T 157.0(9) 1_455 . ?
O3T Cs3A O6T 67.6(6) 1_455 . ?
O78 Cs3A O6T 145.3(8) 2_336 . ?
O13W Cs3A O2T 83.7(16) . . ?
O1W Cs3A O2T 77.2(7) 1_455 . ?
O3T Cs3A O2T 155.1(9) 1_455 . ?
O78 Cs3A O2T 98.7(7) 2_336 . ?
O6T Cs3A O2T 91.2(6) . . ?
O13W Cs3A O3W 150.1(15) . . ?
O1W Cs3A O3W 115.9(9) 1_455 . ?
O3T Cs3A O3W 53.5(8) 1_455 . ?
O78 Cs3A O3W 58.7(7) 2_336 . ?
O6T Cs3A O3W 86.9(8) . . ?
O2T Cs3A O3W 115.0(10) . . ?
O13W Cs3A O11Y 71.1(16) . 1_455 ?
O1W Cs3A O11Y 49.8(7) 1_455 1_455 ?
O3T Cs3A O11Y 84.6(7) 1_455 1_455 ?
O78 Cs3A O11Y 77.7(6) 2_336 1_455 ?
O6T Cs3A O11Y 125.4(8) . 1_455 ?
O2T Cs3A O11Y 119.4(7) . 1_455 ?
O3W Cs3A O11Y 113.5(8) . 1_455 ?
O13W Cs3A O26 73.7(16) . . ?
O1W Cs3A O26 122.7(8) 1_455 . ?
O3T Cs3A O26 109.7(7) 1_455 . ?
O78 Cs3A O26 132.2(8) 2_336 . ?
O6T Cs3A O26 44.2(5) . . ?
O2T Cs3A O26 47.2(5) . . ?
O3W Cs3A O26 101.3(9) . . ?
O11Y Cs3A O26 143.7(7) 1_455 . ?
O13W Cs3A O7T 143.6(15) . 2_336 ?
O1W Cs3A O7T 72.6(7) 1_455 2_336 ?
O3T Cs3A O7T 116.5(8) 1_455 2_336 ?
O78 Cs3A O7T 43.5(6) 2_336 2_336 ?
O6T Cs3A O7T 119.4(8) . 2_336 ?
O2T Cs3A O7T 61.6(5) . 2_336 ?
O3W Cs3A O7T 63.6(7) . 2_336 ?
O11Y Cs3A O7T 115.0(6) 1_455 2_336 ?
O26 Cs3A O7T 88.9(6) . 2_336 ?
O10W Cs5 O5W 141.1(13) 2_445 2_345 ?
O10W Cs5 O12W 67.8(15) 2_445 1_465 ?
O5W Cs5 O12W 150.1(16) 2_345 1_465 ?
O10W Cs5 O11T 92.8(10) 2_445 . ?
O5W Cs5 O11T 74.4(9) 2_345 . ?
O12W Cs5 O11T 119.9(12) 1_465 . ?
O10W Cs5 O16T 106.6(10) 2_445 2_345 ?
O5W Cs5 O16T 90.1(9) 2_345 2_345 ?
O12W Cs5 O16T 69.1(11) 1_465 2_345 ?
O11T Cs5 O16T 160.6(9) . 2_345 ?
O10W Cs5 O23Y 136.0(11) 2_445 1_465 ?
O5W Cs5 O23Y 82.9(10) 2_345 1_465 ?
O12W Cs5 O23Y 68.8(13) 1_465 1_465 ?
O11T Cs5 O23Y 102.9(7) . 1_465 ?
O16T Cs5 O23Y 62.9(6) 2_345 1_465 ?
O13W Cs6 O8W 57.3(14) 1_655 2_446 ?
O13W Cs6 O14 123.5(14) 1_655 . ?
O8W Cs6 O14 123.2(9) 2_446 . ?
O13W Cs6 O11Y 69.3(13) 1_655 . ?
O8W Cs6 O11Y 126.6(11) 2_446 . ?
O14 Cs6 O11Y 87.5(7) . . ?
O13W Cs6 O11Y 128.2(14) 1_655 2_446 ?
O8W Cs6 O11Y 84.8(9) 2_446 2_446 ?
O14 Cs6 O11Y 106.0(9) . 2_446 ?
O11Y Cs6 O11Y 131.5(7) . 2_446 ?
O13W Cs6 O1Y1 115.7(14) 1_655 . ?
O8W Cs6 O1Y1 164.2(10) 2_446 . ?
O14 Cs6 O1Y1 46.2(5) . . ?
O11Y Cs6 O1Y1 49.9(6) . . ?
O11Y Cs6 O1Y1 108.7(9) 2_446 . ?
O13W Cs6 O1Y1 80.5(13) 1_655 2_446 ?
O8W Cs6 O1Y1 62.6(8) 2_446 2_446 ?
O14 Cs6 O1Y1 155.4(9) . 2_446 ?
O11Y Cs6 O1Y1 108.1(7) . 2_446 ?
O11Y Cs6 O1Y1 49.4(6) 2_446 2_446 ?
O1Y1 Cs6 O1Y1 132.5(7) . 2_446 ?
O13W Cs6 O34 81.5(13) 1_655 . ?
O8W Cs6 O34 90.6(8) 2_446 . ?
O14 Cs6 O34 44.3(5) . . ?
O11Y Cs6 O34 83.9(6) . . ?
O11Y Cs6 O34 137.5(8) 2_446 . ?
O1Y1 Cs6 O34 74.0(6) . . ?
O1Y1 Cs6 O34 152.9(9) 2_446 . ?
O21Y K1 O6W 107.6(13) . 1_645 ?
O21Y K1 O10T 128.4(13) . 1_545 ?
O6W K1 O10T 123.9(12) 1_645 1_545 ?
O21Y K1 O15T 109.4(10) . 2_435 ?
O6W K1 O15T 68.9(10) 1_645 2_435 ?
O10T K1 O15T 93.1(9) 1_545 2_435 ?
Cs3 O1W Cs1 100.9(8) 1_655 2_446 ?
Cs6 O13W Cs3 135(2) 1_455 . ?
Cs6 O13W Cs1A 108.9(17) 1_455 2_346 ?
Cs3 O13W Cs1A 114.2(19) . 2_346 ?

loop_
_geom_bond_atom_site_label_1
_geom_bond_atom_site_label_2
_geom_bond_distance
_geom_bond_site_symmetry_2
_geom_bond_publ_flag
Y1 O2Y1 2.32(2) . ?
Y1 O3Y1 2.339(18) . ?
Y1 O8Y1 2.353(18) . ?
Y1 O1Y1 2.366(19) . ?
Y1 O12Y 2.38(2) . ?
Y1 O11Y 2.38(2) . ?
Y1 O13Y 2.39(2) . ?
Y1 O8T 2.40(2) 2_436 ?
Y2 O25L 2.26(6) . ?
Y2 O24Y 2.27(3) . ?
Y2 O3P3 2.27(2) . ?
Y2 O3P4 2.29(2) . ?
Y2 O26Y 2.36(3) . ?
Y2 O21Y 2.37(2) . ?
Y2 O25Y 2.41(3) . ?
Y2 O22Y 2.43(2) . ?
Y2 O23Y 2.43(2) . ?
Y2 O24L 2.67(8) . ?
W1 O1Y1 1.72(2) . ?
W1 O1T 1.74(2) . ?
W1 O14 1.905(19) . ?
W1 O12 1.95(2) . ?
W1 O15 2.08(2) . ?
W1 O1P1 2.313(19) . ?
W2 O2T 1.69(2) . ?
W2 O2Y1 1.75(2) . ?
W2 O27 1.904(19) . ?
W2 O12 1.96(2) . ?
W2 O26 2.11(2) . ?
W2 O1P1 2.30(2) . ?
W3 O3T 1.69(2) . ?
W3 O3Y1 1.728(17) . ?
W3 O34 1.895(19) . ?
W3 O38 1.92(2) . ?
W3 O39 2.147(18) . ?
W3 O2P1 2.36(2) . ?
W4 O4T 1.657(18) . ?
W4 O410 1.87(2) . ?
W4 O45 1.89(2) . ?
W4 O34 1.90(2) . ?
W4 O14 1.915(18) . ?
W4 O2P1 2.314(17) . ?
W5 O5T 1.694(19) . ?
W5 O15 1.83(2) . ?
W5 O45 1.89(2) . ?
W5 O56 1.89(2) . ?
W5 O511 2.009(19) . ?
W5 O3P1 2.356(18) . ?
W6 O6T 1.65(2) . ?
W6 O26 1.783(18) . ?
W6 O67 1.91(2) . ?
W6 O56 1.947(19) . ?
W6 O612 2.067(17) . ?
W6 O3P1 2.35(2) . ?
W7 O7T 1.66(2) . ?
W7 O67 1.84(2) . ?
W7 O78 1.87(2) . ?
W7 O27 1.909(19) . ?
W7 O713 1.909(19) . ?
W7 O4P1 2.33(2) . ?
W8 O8T 1.685(19) . ?
W8 O8Y1 1.726(18) . ?
W8 O38 1.85(2) . ?
W8 O78 1.96(2) . ?
W8 O814 2.180(17) . ?
W8 O4P1 2.34(2) . ?
W9 O9T 1.64(2) . ?
W9 O39 1.748(18) . ?
W9 O910 1.906(18) . ?
W9 O914 1.92(2) . ?
W9 O1P3 2.052(19) . ?
W9 O1P2 2.29(2) . ?
W10 O10T 1.673(19) . ?
W10 O101 1.87(2) . ?
W10 O910 1.89(2) . ?
W10 O410 1.92(2) . ?
W10 O105 1.931(18) . ?
W10 O1P2 2.382(18) . ?
W11 O11T 1.678(19) . ?
W11 O511 1.818(19) . ?
W11 O112 1.87(2) . ?
W11 O101 1.90(2) . ?
W11 O115 2.063(19) . ?
W11 O2P2 2.37(2) . ?
W12 O12T 1.66(2) . ?
W12 O612 1.763(18) . ?
W12 O123 1.87(2) . ?
W12 O112 1.92(2) . ?
W12 O126 2.046(19) . ?
W12 O2P2 2.36(2) . ?
W13 O13T 1.70(2) . ?
W13 O134 1.87(2) . ?
W13 O713 1.888(19) . ?
W13 O136 1.929(18) . ?
W13 O123 1.93(2) . ?
W13 O3P2 2.387(19) . ?
W14 O14T 1.65(2) . ?
W14 O814 1.727(18) . ?
W14 O914 1.83(2) . ?
W14 O134 1.92(2) . ?
W14 O1P4 2.035(18) . ?
W14 O3P2 2.34(2) . ?
W15 O15T 1.672(18) . ?
W15 O115 1.77(2) . ?
W15 O105 1.86(2) . ?
W15 O156 1.96(2) . ?
W15 O2P3 2.05(2) . ?
W15 O4P2 2.243(18) . ?
W16 O16T 1.66(2) . ?
W16 O126 1.79(2) . ?
W16 O136 1.871(19) . ?
W16 O156 1.92(2) . ?
W16 O2P4 2.07(2) . ?
W16 O4P2 2.261(19) . ?
P1 O4P1 1.516(19) . ?
P1 O2P1 1.52(2) . ?
P1 O1P1 1.524(19) . ?
P1 O3P1 1.54(2) . ?
P2 O3P2 1.498(18) . ?
P2 O1P2 1.52(2) . ?
P2 O2P2 1.54(2) . ?
P2 O4P2 1.563(18) . ?
P3 O3P3 1.48(2) . ?
P3 O2P3 1.51(2) . ?
P3 O1P3 1.53(2) . ?
P3 C31 1.853(18) . ?
P4 O3P4 1.44(2) . ?
P4 O2P4 1.52(2) . ?
P4 O1P4 1.558(19) . ?
P4 C41 1.82(2) . ?
C31 C32 1.3900 . ?
C31 C36 1.3900 . ?
C32 C33 1.3900 . ?
C33 C34 1.3900 . ?
C34 C35 1.3900 . ?
C35 C36 1.3900 . ?
C41 C43 1.3900 . ?
C41 C46 1.3900 . ?
C43 C42 1.3900 . ?
C42 C44 1.3900 . ?
C44 C45 1.3900 . ?
C45 C46 1.3900 . ?
Cs4 O24Y 2.88(3) . ?
Cs4 O9T 3.13(3) . ?
Cs4 O12T 3.28(2) 1_655 ?
Cs4 O13T 3.33(2) 1_655 ?
Cs4 O16T 3.51(3) 1_655 ?
Cs4 O123 3.54(2) 1_655 ?
Cs4 O136 3.62(2) 1_655 ?
Cs4 O126 3.63(2) 1_655 ?
Cs4 O22Y 3.67(3) . ?
Cs4 O14W 3.73(4) 1_655 ?
Cs4A O24L 2.66(8) 1_455 ?
Cs4A O12W 2.94(5) 1_455 ?
Cs4A O9W 3.07(5) 1_545 ?
Cs4A O13T 3.17(2) . ?
Cs4A O136 3.46(2) . ?
Cs4A O16T 3.51(3) . ?
Cs4A O5T 3.79(2) 1_545 ?
Cs7 O21Y 2.78(3) . ?
Cs7 O11W 2.83(5) . ?
Cs7 O14T 2.88(3) . ?
Cs7 O4T 2.95(3) 1_545 ?
Cs7 O22Y 3.58(3) . ?
Cs7 O4W 3.73(5) . ?
O11Y Cs6 3.50(3) . ?
O11Y Cs6 3.52(3) 2_446 ?
O11Y Cs3A 3.58(3) 1_655 ?
O21Y K1 2.74(3) . ?
O23Y Cs5 3.55(3) 1_645 ?
O25Y O25L 1.16(7) . ?
O26Y O25L 1.73(7) . ?
O1T Cs1 3.25(2) . ?
O1T Cs1A 3.75(3) . ?
O2T Cs1 2.959(19) 2_346 ?
O2T Cs3 3.21(2) . ?
O2T Cs3A 3.30(3) . ?
O2T Cs1A 3.63(2) . ?
O3T Cs3A 2.99(2) 1_655 ?
O3T Cs3 3.04(2) 1_655 ?
O5T Cs1 3.062(18) . ?
O6T Cs2 3.04(2) 1_455 ?
O6T Cs3 3.23(2) . ?
O6T Cs3A 3.27(2) . ?
O7T Cs3 3.26(2) 2_336 ?
O7T Cs3 3.54(2) . ?
O7T Cs3A 3.78(3) 2_336 ?
O10T K1 2.90(4) 1_565 ?
O1Y1 Cs6 3.55(3) . ?
O1Y1 Cs6 3.60(3) 2_446 ?
O11T Cs5 3.15(3) . ?
O12T Cs2 3.16(2) 1_455 ?
O12 Cs1A 2.79(3) . ?
O12 Cs1A 3.01(3) 2_346 ?
O13T Cs1 3.286(19) 1_545 ?
O14 Cs6 3.33(3) . ?
O15T K1 2.98(3) 2_435 ?
O15 Cs1A 3.08(3) 2_346 ?
O15 Cs1 3.37(2) . ?
O16T Cs5 3.38(3) 2_345 ?
O26 Cs3 3.42(2) . ?
O26 Cs1A 3.48(3) 2_346 ?
O26 Cs3A 3.62(3) . ?
O27 Cs3 3.59(2) . ?
O34 Cs2 3.23(2) . ?
O34 Cs6 3.78(3) . ?
O39 Cs2 3.50(2) . ?
O56 Cs1A 3.55(2) 2_346 ?
O67 Cs3 3.66(2) . ?
O78 Cs3 3.06(2) 2_336 ?
O78 Cs3A 3.23(2) 2_336 ?
O410 Cs2 3.44(2) . ?
O612 Cs2 3.52(2) 1_455 ?
O910 Cs2 3.130(19) . ?
Cs1 O4W 3.03(4) 1_565 ?
Cs1 O7W 3.03(5) . ?
Cs1 O1W 3.32(3) 2_446 ?
Cs1A O8W 2.67(4) . ?
Cs1A O13W 3.76(6) 2_346 ?
Cs2 O11W 3.20(4) 1_565 ?
Cs2 O2W 3.64(4) 1_655 ?
Cs3 O3W 2.84(3) . ?
Cs3 O13W 2.99(6) . ?
Cs3 O1W 3.25(3) 1_455 ?
Cs3A O13W 2.36(6) . ?
Cs3A O1W 2.85(3) 1_455 ?
Cs3A O3W 3.39(4) . ?
Cs5 O10W 2.78(5) 2_445 ?
Cs5 O5W 2.84(4) 2_345 ?
Cs5 O12W 2.97(6) 1_465 ?
Cs6 O13W 2.71(7) 1_655 ?
Cs6 O8W 3.23(4) 2_446 ?
K1 O6W 2.77(5) 1_645 ?
O2W O14W 0.81(5) . ?
